data_7705735
loop_
_publ_author_name
'Lange, Jaclyn L.'
'Davey, Patrick R. W. J.'
'Ma, Michelle T.'
'White, Jonathan M.'
'Morgenstern, Alfred'
'Bruchertseifer, Frank'
'Blower, Philip J.'
'Paterson, Brett M.'

_publ_section_title
;
 An octadentate bis(semicarbazone) macrocycle: a potential chelator for
 lead and bismuth radiopharmaceuticals.
;
_journal_issue 42
_journal_name_full 'Dalton transactions (Cambridge, England : 2003)'
_journal_page_first 14962
_journal_page_last 14974
_journal_paper_doi 10.1039/d0dt02673e
_journal_volume 49
_journal_year 2020
_chemical_formula_sum 'C18 H38 Bi Cl3 N10 O14'
_chemical_formula_weight 933.91
_space_group_crystal_system monoclinic
_space_group_IT_number 15
_space_group_name_Hall '-I 2ya'
_space_group_name_H-M_alt 'I 1 2/a 1'
_atom_sites_solution_hydrogens geom
_audit_creation_method SHELXL-2016/6
_audit_update_record
;
2018-05-31 deposited with the CCDC.	2020-10-14 downloaded from the CCDC.
;
_cell_angle_alpha 90
_cell_angle_beta 99.245(4)
_cell_angle_gamma 90
_cell_formula_units_Z 8
_cell_length_a 15.2422(6)
_cell_length_b 16.9179(6)
_cell_length_c 27.1280(16)
_cell_measurement_reflns_used 11279
_cell_measurement_temperature 130.01(10)
_cell_measurement_theta_max 35.6030
_cell_measurement_theta_min 3.6780
_cell_volume 6904.5(6)
_computing_cell_refinement 'CrysAlisPro 1.171.38.43 (Rigaku OD, 2015)'
_computing_data_collection 'CrysAlisPro 1.171.38.43 (Rigaku OD, 2015)'
_computing_data_reduction 'CrysAlisPro 1.171.38.43 (Rigaku OD, 2015)'
_computing_structure_refinement 'SHELXL-2016/6 (Sheldrick, 2016)'
_diffrn_ambient_environment N~2~
_diffrn_ambient_temperature 130.01(10)
_diffrn_detector 'CCD plate'
_diffrn_detector_area_resol_mean 10.2273
_diffrn_detector_type Atlas
_diffrn_measured_fraction_theta_full 0.998
_diffrn_measured_fraction_theta_max 0.998
_diffrn_measurement_device 'four-circle diffractometer'
_diffrn_measurement_device_type 'SuperNova, Dual, Cu at zero, Atlas'
_diffrn_measurement_method '\w scans'
_diffrn_radiation_monochromator mirror
_diffrn_radiation_probe x-ray
_diffrn_radiation_type 'Mo K\a'
_diffrn_radiation_wavelength 0.71073
_diffrn_reflns_av_R_equivalents 0.0508
_diffrn_reflns_av_unetI/netI 0.0362
_diffrn_reflns_Laue_measured_fraction_full 0.998
_diffrn_reflns_Laue_measured_fraction_max 0.998
_diffrn_reflns_limit_h_max 18
_diffrn_reflns_limit_h_min -16
_diffrn_reflns_limit_k_max 20
_diffrn_reflns_limit_k_min -20
_diffrn_reflns_limit_l_max 29
_diffrn_reflns_limit_l_min -32
_diffrn_reflns_number 22491
_diffrn_reflns_point_group_measured_fraction_full 0.998
_diffrn_reflns_point_group_measured_fraction_max 0.998
_diffrn_reflns_theta_full 24.999
_diffrn_reflns_theta_max 24.999
_diffrn_reflns_theta_min 3.313
_diffrn_source 'micro-focus sealed X-ray tube'
_diffrn_source_type 'SuperNova (Mo) X-ray Source'
_exptl_absorpt_coefficient_mu 5.413
_exptl_absorpt_correction_T_max 0.349
_exptl_absorpt_correction_T_min 0.100
_exptl_absorpt_correction_type gaussian
_exptl_absorpt_process_details
;
CrysAlisPro 1.171.38.43 (Rigaku Oxford Diffraction, 2015)
Numerical absorption correction based on gaussian integration over
			a multifaceted crystal model
Empirical absorption correction using spherical harmonics,
 implemented in SCALE3 ABSPACK scaling algorithm.
;
_exptl_crystal_colour colourless
_exptl_crystal_density_diffrn 1.797
_exptl_crystal_description block
_exptl_crystal_F_000 3696
_exptl_crystal_size_max 0.560
_exptl_crystal_size_mid 0.489
_exptl_crystal_size_min 0.203
_refine_diff_density_max 2.240
_refine_diff_density_min -1.928
_refine_diff_density_rms 0.158
_refine_ls_extinction_method none
_refine_ls_goodness_of_fit_ref 1.030
_refine_ls_hydrogen_treatment constr
_refine_ls_matrix_type full
_refine_ls_number_parameters 445
_refine_ls_number_reflns 6054
_refine_ls_number_restraints 636
_refine_ls_restrained_S_all 1.006
_refine_ls_R_factor_all 0.0455
_refine_ls_R_factor_gt 0.0424
_refine_ls_shift/su_max 0.004
_refine_ls_shift/su_mean 0.000
_refine_ls_structure_factor_coef Fsqd
_refine_ls_weighting_details 'w=1/[\s^2^(Fo^2^)+(0.0546P)^2^+107.9586P] where P=(Fo^2^+2Fc^2^)/3'
_refine_ls_weighting_scheme calc
_refine_ls_wR_factor_gt 0.1098
_refine_ls_wR_factor_ref 0.1116
_reflns_Friedel_coverage 0.000
_reflns_number_gt 5638
_reflns_number_total 6054
_reflns_threshold_expression 'I > 2\s(I)'
_cod_data_source_file d0dt02673e2.cif
_cod_data_source_block shelx
_cod_original_sg_symbol_H-M 'I 2/a'
_cod_database_code 7705735
_shelx_shelxl_version_number 2016/6
_chemical_oxdiff_usercomment 'Brett Paterson sample J90'
_shelx_space_group_comment
;
The symmetry employed for this shelxl refinement is uniquely defined
by the following loop, which should always be used as a source of
symmetry information in preference to the above space-group names.
They are only intended as comments.
;
_oxdiff_exptl_absorpt_empirical_full_min 0.526
_oxdiff_exptl_absorpt_empirical_full_max 2.596
_oxdiff_exptl_absorpt_empirical_details
;
Empirical correction (ABSPACK) includes:
- Absorption correction using spherical harmonics
- Frame scaling
;

loop_
_space_group_symop_operation_xyz
'x, y, z'
'-x+1/2, y, -z'
'x+1/2, y+1/2, z+1/2'
'-x+1, y+1/2, -z+1/2'
'-x, -y, -z'
'x-1/2, -y, z'
'-x+1/2, -y+1/2, -z+1/2'
'x, -y+1/2, z+1/2'

loop_
_atom_site_label
_atom_site_type_symbol
_atom_site_fract_x
_atom_site_fract_y
_atom_site_fract_z
_atom_site_U_iso_or_equiv
_atom_site_adp_type
_atom_site_occupancy
_atom_site_site_symmetry_order
_atom_site_calc_flag
_atom_site_refinement_flags_posn
_atom_site_refinement_flags_adp
_atom_site_refinement_flags_occupancy
_atom_site_disorder_assembly
_atom_site_disorder_group
C1 C 0.5772(4) 0.3835(4) 0.3961(3) 0.0308(14) Uani 1 1 d . U . . .
H1A H 0.617014 0.361290 0.424229 0.037 Uiso 1 1 calc R U . . .
H1B H 0.594955 0.437830 0.392036 0.037 Uiso 1 1 calc R U . . .
C2 C 0.5864(5) 0.3378(4) 0.3499(3) 0.0339(14) Uani 1 1 d . U . . .
H2A H 0.548209 0.361455 0.321719 0.041 Uiso 1 1 calc R U . . .
H2B H 0.647250 0.342324 0.343847 0.041 Uiso 1 1 calc R U . . .
C3 C 0.6356(5) 0.2089(4) 0.3853(3) 0.0363(15) Uani 1 1 d . U . . .
H3A H 0.655595 0.240374 0.414897 0.044 Uiso 1 1 calc R U . . .
H3B H 0.685591 0.202048 0.367686 0.044 Uiso 1 1 calc R U . . .
C4 C 0.6062(5) 0.1292(4) 0.4010(3) 0.0379(16) Uani 1 1 d . U . . .
H4A H 0.585711 0.097948 0.371443 0.045 Uiso 1 1 calc R U . . .
H4B H 0.656728 0.102183 0.420033 0.045 Uiso 1 1 calc R U . . .
C5 C 0.5680(5) 0.1593(4) 0.4837(3) 0.0362(15) Uani 1 1 d . U . . .
H5A H 0.612963 0.199584 0.482979 0.043 Uiso 1 1 calc R U . . .
H5B H 0.595816 0.114545 0.502446 0.043 Uiso 1 1 calc R U . . .
C6 C 0.4951(5) 0.1917(4) 0.5099(3) 0.0384(15) Uani 1 1 d . U . . .
H6A H 0.450345 0.151156 0.510793 0.046 Uiso 1 1 calc R U . . .
H6B H 0.519970 0.204854 0.544078 0.046 Uiso 1 1 calc R U . . .
C7 C 0.5119(5) 0.3327(4) 0.4954(3) 0.0329(14) Uani 1 1 d . U . . .
H7A H 0.572035 0.317485 0.492027 0.039 Uiso 1 1 calc R U . . .
H7B H 0.512300 0.349524 0.529583 0.039 Uiso 1 1 calc R U . . .
C8 C 0.4833(5) 0.4008(4) 0.4608(3) 0.0308(13) Uani 1 1 d . U . . .
H8A H 0.423540 0.416316 0.464651 0.037 Uiso 1 1 calc R U . . .
H8B H 0.522261 0.445383 0.470498 0.037 Uiso 1 1 calc R U . . .
C9 C 0.4297(4) 0.4403(4) 0.3761(3) 0.0319(14) Uani 1 1 d . U . . .
H9A H 0.448139 0.441934 0.343463 0.038 Uiso 1 1 calc R U . . .
H9B H 0.440112 0.492255 0.391017 0.038 Uiso 1 1 calc R U . . .
C10 C 0.3315(4) 0.4224(4) 0.3694(2) 0.0301(13) Uani 1 1 d . U . . .
C11 C 0.2697(5) 0.4886(5) 0.3525(3) 0.0423(18) Uani 1 1 d . U . . .
H11A H 0.209565 0.469518 0.347482 0.063 Uiso 1 1 calc R U . . .
H11B H 0.283141 0.509606 0.321726 0.063 Uiso 1 1 calc R U . . .
H11C H 0.276361 0.529398 0.377443 0.063 Uiso 1 1 calc R U . . .
C12 C 0.2104(5) 0.2489(5) 0.3794(3) 0.0395(15) Uani 1 1 d . U . . .
C13 C 0.4903(5) 0.0557(4) 0.4329(3) 0.0364(15) Uani 1 1 d . U . . .
H13A H 0.463110 0.051907 0.462820 0.044 Uiso 1 1 calc R U . . .
H13B H 0.535644 0.015094 0.434904 0.044 Uiso 1 1 calc R U . . .
C14 C 0.4207(5) 0.0397(4) 0.3883(2) 0.0354(16) Uani 1 1 d . U . . .
C15 C 0.3831(7) -0.0418(4) 0.3823(3) 0.053(2) Uani 1 1 d . U . . .
H15A H 0.319505 -0.039250 0.378716 0.079 Uiso 1 1 calc R U . . .
H15B H 0.405902 -0.072777 0.411146 0.079 Uiso 1 1 calc R U . . .
H15C H 0.399801 -0.065820 0.353069 0.079 Uiso 1 1 calc R U . . .
C16 C 0.3057(5) 0.1536(4) 0.2918(2) 0.0297(13) Uani 1 1 d . U . . .
C17 C 0.5496(5) 0.2181(5) 0.3016(3) 0.0406(17) Uani 1 1 d . U . . .
H17A H 0.602795 0.224215 0.287270 0.061 Uiso 1 1 calc R U . . .
H17B H 0.501440 0.245138 0.281262 0.061 Uiso 1 1 calc R U . . .
H17C H 0.535477 0.163008 0.303302 0.061 Uiso 1 1 calc R U . . .
C18 C 0.3669(6) 0.2774(5) 0.5020(3) 0.0440(18) Uani 1 1 d . U . . .
H18A H 0.330636 0.230809 0.496636 0.066 Uiso 1 1 calc R U . . .
H18B H 0.336973 0.320705 0.483640 0.066 Uiso 1 1 calc R U . . .
H18C H 0.377519 0.289960 0.536961 0.066 Uiso 1 1 calc R U . . .
N1 N 0.4848(3) 0.3823(3) 0.4074(2) 0.0255(10) Uani 1 1 d . U . . .
N2 N 0.5635(4) 0.2522(3) 0.3526(2) 0.0287(11) Uani 1 1 d . U . . .
N3 N 0.5332(4) 0.1340(3) 0.4321(2) 0.0301(11) Uani 1 1 d . U . . .
N4 N 0.4524(4) 0.2629(3) 0.4848(2) 0.0312(12) Uani 1 1 d . U . . .
N5 N 0.3105(3) 0.3512(3) 0.3782(2) 0.0299(11) Uani 1 1 d . U . . .
N6 N 0.2233(4) 0.3266(4) 0.3702(2) 0.0375(13) Uani 1 1 d . U . . .
H6 H 0.179999 0.358271 0.360068 0.045 Uiso 1 1 calc R U . . .
N7 N 0.1285(5) 0.2204(6) 0.3663(3) 0.068(2) Uani 1 1 d . U . . .
H7C H 0.117533 0.171723 0.372027 0.081 Uiso 1 1 calc R U . . .
H7D H 0.086671 0.250693 0.352017 0.081 Uiso 1 1 calc R U . . .
N8 N 0.3967(4) 0.0981(3) 0.3596(2) 0.0298(11) Uani 1 1 d . U . . .
N9 N 0.3309(4) 0.0885(3) 0.3197(2) 0.0352(13) Uani 1 1 d . U . . .
H9 H 0.306517 0.043242 0.312575 0.042 Uiso 1 1 calc R U . . .
N10 N 0.2430(4) 0.1424(4) 0.2519(2) 0.0421(15) Uani 1 1 d . U . . .
H10A H 0.224477 0.181571 0.232882 0.050 Uiso 1 1 calc R U . . .
H10B H 0.221171 0.095993 0.245362 0.050 Uiso 1 1 calc R U . . .
O1 O 0.2717(3) 0.2056(3) 0.40014(19) 0.0389(11) Uani 1 1 d . U . . .
O2 O 0.3391(3) 0.2201(3) 0.30258(17) 0.0302(9) Uani 1 1 d . U . . .
O3 O 0.5731(10) 0.9608(8) 0.3287(4) 0.165(6) Uani 1 1 d . U . . .
O4 O 0.5805(9) 0.9711(11) 0.2390(5) 0.189(6) Uani 1 1 d . U . . .
O5 O 0.4474(11) 0.9939(12) 0.2659(5) 0.195(7) Uani 1 1 d . U . . .
O6 O 0.5311(14) 0.8854(7) 0.2671(6) 0.178(8) Uani 0.713(17) 1 d . U P A 1
O6A O 0.535(4) 1.0303(18) 0.2747(16) 0.170(8) Uani 0.287(17) 1 d . U P A 2
O7 O 0.9306(8) 0.2346(5) 0.3519(6) 0.137(5) Uani 1 1 d . U . . .
O8 O 0.9350(8) 0.3598(7) 0.3722(6) 0.108(4) Uani 0.719(17) 1 d . U P B 1
O8A O 0.806(3) 0.241(3) 0.3167(15) 0.129(8) Uani 0.281(17) 1 d . U P B 2
O9 O 0.8335(7) 0.2879(11) 0.3932(4) 0.167(5) Uani 1 1 d . U . . .
O10 O 0.8337(14) 0.3320(8) 0.3185(5) 0.224(7) Uani 1 1 d . U . . .
O11 O 0.250000 -0.0426(6) 0.500000 0.136(6) Uani 1 2 d S TU P . .
O12 O 0.1932(10) 0.0689(10) 0.5226(5) 0.192(7) Uani 1 1 d . U . . .
O12A O 0.1711(10) 0.0603(9) 0.4522(8) 0.095(4) Uani 0.5 1 d . U P . .
O13 O 0.1995(5) 0.4530(4) 0.4639(2) 0.068(2) Uani 1 1 d . U . . .
O14 O 0.1933(5) 0.5478(4) 0.5238(2) 0.071(2) Uani 1 1 d . U . . .
Cl1 Cl 0.5276(2) 0.95639(14) 0.27759(9) 0.0746(8) Uani 1 1 d . U . . .
Cl2 Cl 0.87292(15) 0.29248(19) 0.35312(13) 0.0795(9) Uani 1 1 d . U . . .
Cl3 Cl 0.250000 0.03679(15) 0.500000 0.0651(10) Uani 1 2 d S TU P . .
Cl4 Cl 0.250000 0.49974(13) 0.500000 0.0298(5) Uani 1 2 d S TU P . .
Bi1 Bi 0.42353(2) 0.23904(2) 0.39130(2) 0.02167(10) Uani 1 1 d . U . . .

loop_
_atom_site_aniso_label
_atom_site_aniso_U_11
_atom_site_aniso_U_22
_atom_site_aniso_U_33
_atom_site_aniso_U_23
_atom_site_aniso_U_13
_atom_site_aniso_U_12
C1 0.021(3) 0.027(3) 0.047(4) 0.001(3) 0.011(3) -0.007(2)
C2 0.029(4) 0.029(3) 0.048(4) 0.003(3) 0.017(3) -0.003(3)
C3 0.025(3) 0.036(3) 0.050(4) 0.002(3) 0.013(3) 0.006(3)
C4 0.035(4) 0.033(3) 0.047(4) 0.006(3) 0.010(3) 0.013(3)
C5 0.042(4) 0.029(3) 0.036(3) 0.003(3) 0.000(3) 0.001(3)
C6 0.053(4) 0.032(3) 0.031(3) -0.002(3) 0.009(3) -0.009(3)
C7 0.034(4) 0.031(3) 0.034(3) -0.008(3) 0.005(3) -0.006(3)
C8 0.027(3) 0.024(3) 0.042(3) -0.011(2) 0.008(3) -0.006(3)
C9 0.032(3) 0.020(3) 0.044(4) -0.003(3) 0.005(3) 0.003(2)
C10 0.030(3) 0.029(3) 0.031(3) -0.011(3) 0.003(3) 0.010(2)
C11 0.043(4) 0.039(4) 0.042(4) -0.006(3) -0.002(3) 0.021(3)
C12 0.028(3) 0.063(4) 0.031(4) -0.022(3) 0.013(3) -0.018(3)
C13 0.055(4) 0.020(3) 0.033(3) 0.004(3) 0.005(3) 0.000(3)
C14 0.060(5) 0.021(3) 0.026(3) -0.002(2) 0.011(3) -0.005(3)
C15 0.100(7) 0.026(3) 0.029(4) 0.003(3) -0.001(4) -0.017(4)
C16 0.039(4) 0.029(3) 0.024(3) -0.006(2) 0.011(2) -0.002(3)
C17 0.044(4) 0.043(4) 0.039(3) -0.005(3) 0.021(3) 0.003(4)
C18 0.045(4) 0.048(4) 0.046(4) -0.012(4) 0.029(4) -0.010(3)
N1 0.019(2) 0.020(2) 0.038(3) -0.005(2) 0.005(2) -0.0024(19)
N2 0.029(3) 0.026(3) 0.035(3) 0.002(2) 0.017(2) 0.003(2)
N3 0.040(3) 0.021(2) 0.031(3) 0.004(2) 0.008(2) 0.002(2)
N4 0.033(3) 0.030(3) 0.034(3) -0.005(2) 0.013(2) -0.005(2)
N5 0.017(2) 0.032(2) 0.042(3) -0.012(2) 0.006(2) 0.0042(19)
N6 0.015(2) 0.057(3) 0.041(3) -0.018(3) 0.004(2) 0.002(2)
N7 0.033(3) 0.112(7) 0.060(5) -0.027(5) 0.012(3) -0.035(4)
N8 0.042(3) 0.022(2) 0.027(3) -0.0038(19) 0.011(2) -0.002(2)
N9 0.052(4) 0.024(3) 0.030(3) -0.007(2) 0.006(2) -0.005(2)
N10 0.059(4) 0.032(3) 0.032(3) -0.004(2) -0.004(3) -0.006(3)
O1 0.031(2) 0.046(3) 0.043(3) -0.013(2) 0.017(2) -0.019(2)
O2 0.034(2) 0.026(2) 0.032(2) -0.0036(18) 0.0056(18) -0.0015(19)
O3 0.258(14) 0.157(10) 0.066(5) -0.068(6) -0.017(6) 0.078(10)
O4 0.167(11) 0.301(15) 0.115(7) 0.050(10) 0.073(8) 0.135(12)
O5 0.171(10) 0.281(16) 0.149(10) 0.052(12) 0.076(8) 0.154(12)
O6 0.288(18) 0.056(5) 0.132(10) -0.046(5) -0.142(10) 0.062(7)
O6A 0.34(2) 0.040(6) 0.119(17) -0.051(10) -0.004(18) 0.027(12)
O7 0.089(7) 0.064(5) 0.260(16) 0.014(6) 0.033(7) 0.013(4)
O8 0.080(7) 0.066(6) 0.189(12) 0.015(7) 0.058(7) -0.002(5)
O8A 0.080(12) 0.217(16) 0.102(16) -0.028(17) 0.056(11) -0.028(14)
O9 0.090(7) 0.306(16) 0.114(6) -0.051(8) 0.043(6) -0.099(8)
O10 0.41(2) 0.120(9) 0.101(7) -0.002(6) -0.083(9) 0.120(10)
O11 0.152(12) 0.030(4) 0.191(15) 0.000 -0.080(10) 0.000
O12 0.193(13) 0.230(14) 0.176(9) -0.030(11) 0.098(9) 0.115(12)
O12A 0.052(7) 0.065(9) 0.175(9) 0.065(9) 0.038(7) 0.005(7)
O13 0.098(5) 0.062(4) 0.039(3) 0.000(3) -0.011(3) -0.048(4)
O14 0.078(5) 0.080(5) 0.058(4) -0.004(3) 0.023(3) 0.046(4)
Cl1 0.131(2) 0.0479(12) 0.0474(12) -0.0059(10) 0.0223(14) 0.0388(14)
Cl2 0.0303(11) 0.0896(19) 0.121(2) 0.0520(18) 0.0188(12) 0.0114(11)
Cl3 0.0531(18) 0.0208(12) 0.138(3) 0.000 0.065(2) 0.000
Cl4 0.0360(13) 0.0231(11) 0.0322(11) 0.000 0.0115(9) 0.000
Bi1 0.02016(15) 0.01842(15) 0.02764(16) -0.00317(8) 0.00746(10) -0.00253(8)

loop_
_atom_type_symbol
_atom_type_description
_atom_type_scat_dispersion_real
_atom_type_scat_dispersion_imag
_atom_type_scat_source
C C 0.0033 0.0016 'International Tables Vol C Tables 4.2.6.8 and 6.1.1.4'
H H 0.0000 0.0000 'International Tables Vol C Tables 4.2.6.8 and 6.1.1.4'
N N 0.0061 0.0033 'International Tables Vol C Tables 4.2.6.8 and 6.1.1.4'
O O 0.0106 0.0060 'International Tables Vol C Tables 4.2.6.8 and 6.1.1.4'
Cl Cl 0.1484 0.1585 'International Tables Vol C Tables 4.2.6.8 and 6.1.1.4'
Bi Bi -4.1077 10.2566 'International Tables Vol C Tables 4.2.6.8 and 6.1.1.4'

loop_
_geom_angle_atom_site_label_1
_geom_angle_atom_site_label_2
_geom_angle_atom_site_label_3
_geom_angle
_geom_angle_site_symmetry_1
_geom_angle_site_symmetry_3
_geom_angle_publ_flag
N1 C1 C2 112.5(5) . . ?
N1 C1 H1A 109.1 . . ?
C2 C1 H1A 109.1 . . ?
N1 C1 H1B 109.1 . . ?
C2 C1 H1B 109.1 . . ?
H1A C1 H1B 107.8 . . ?
N2 C2 C1 113.9(6) . . ?
N2 C2 H2A 108.8 . . ?
C1 C2 H2A 108.8 . . ?
N2 C2 H2B 108.8 . . ?
C1 C2 H2B 108.8 . . ?
H2A C2 H2B 107.7 . . ?
N2 C3 C4 112.6(6) . . ?
N2 C3 H3A 109.1 . . ?
C4 C3 H3A 109.1 . . ?
N2 C3 H3B 109.1 . . ?
C4 C3 H3B 109.1 . . ?
H3A C3 H3B 107.8 . . ?
N3 C4 C3 113.1(6) . . ?
N3 C4 H4A 109.0 . . ?
C3 C4 H4A 109.0 . . ?
N3 C4 H4B 109.0 . . ?
C3 C4 H4B 109.0 . . ?
H4A C4 H4B 107.8 . . ?
N3 C5 C6 111.7(6) . . ?
N3 C5 H5A 109.3 . . ?
C6 C5 H5A 109.3 . . ?
N3 C5 H5B 109.3 . . ?
C6 C5 H5B 109.3 . . ?
H5A C5 H5B 107.9 . . ?
N4 C6 C5 112.4(6) . . ?
N4 C6 H6A 109.1 . . ?
C5 C6 H6A 109.1 . . ?
N4 C6 H6B 109.1 . . ?
C5 C6 H6B 109.1 . . ?
H6A C6 H6B 107.9 . . ?
N4 C7 C8 112.4(6) . . ?
N4 C7 H7A 109.1 . . ?
C8 C7 H7A 109.1 . . ?
N4 C7 H7B 109.1 . . ?
C8 C7 H7B 109.1 . . ?
H7A C7 H7B 107.9 . . ?
N1 C8 C7 113.5(5) . . ?
N1 C8 H8A 108.9 . . ?
C7 C8 H8A 108.9 . . ?
N1 C8 H8B 108.9 . . ?
C7 C8 H8B 108.9 . . ?
H8A C8 H8B 107.7 . . ?
N1 C9 C10 113.4(6) . . ?
N1 C9 H9A 108.9 . . ?
C10 C9 H9A 108.9 . . ?
N1 C9 H9B 108.9 . . ?
C10 C9 H9B 108.9 . . ?
H9A C9 H9B 107.7 . . ?
N5 C10 C11 126.9(7) . . ?
N5 C10 C9 116.2(6) . . ?
C11 C10 C9 116.9(6) . . ?
C10 C11 H11A 109.5 . . ?
C10 C11 H11B 109.5 . . ?
H11A C11 H11B 109.5 . . ?
C10 C11 H11C 109.5 . . ?
H11A C11 H11C 109.5 . . ?
H11B C11 H11C 109.5 . . ?
O1 C12 N7 120.6(9) . . ?
O1 C12 N6 122.1(7) . . ?
N7 C12 N6 117.3(9) . . ?
N3 C13 C14 113.9(6) . . ?
N3 C13 H13A 108.8 . . ?
C14 C13 H13A 108.8 . . ?
N3 C13 H13B 108.8 . . ?
C14 C13 H13B 108.8 . . ?
H13A C13 H13B 107.7 . . ?
N8 C14 C15 125.6(7) . . ?
N8 C14 C13 116.7(6) . . ?
C15 C14 C13 117.6(6) . . ?
C14 C15 H15A 109.5 . . ?
C14 C15 H15B 109.5 . . ?
H15A C15 H15B 109.5 . . ?
C14 C15 H15C 109.5 . . ?
H15A C15 H15C 109.5 . . ?
H15B C15 H15C 109.5 . . ?
O2 C16 N10 121.9(6) . . ?
O2 C16 N9 122.1(6) . . ?
N10 C16 N9 116.0(6) . . ?
N2 C17 H17A 109.5 . . ?
N2 C17 H17B 109.5 . . ?
H17A C17 H17B 109.5 . . ?
N2 C17 H17C 109.5 . . ?
H17A C17 H17C 109.5 . . ?
H17B C17 H17C 109.5 . . ?
N4 C18 H18A 109.5 . . ?
N4 C18 H18B 109.5 . . ?
H18A C18 H18B 109.5 . . ?
N4 C18 H18C 109.5 . . ?
H18A C18 H18C 109.5 . . ?
H18B C18 H18C 109.5 . . ?
C9 N1 C8 109.0(5) . . ?
C9 N1 C1 110.1(5) . . ?
C8 N1 C1 111.1(5) . . ?
C9 N1 Bi1 111.6(4) . . ?
C8 N1 Bi1 107.3(4) . . ?
C1 N1 Bi1 107.7(4) . . ?
C17 N2 C3 110.3(6) . . ?
C17 N2 C2 109.4(6) . . ?
C3 N2 C2 110.4(6) . . ?
C17 N2 Bi1 110.4(4) . . ?
C3 N2 Bi1 107.4(4) . . ?
C2 N2 Bi1 108.9(4) . . ?
C13 N3 C5 109.6(5) . . ?
C13 N3 C4 109.3(6) . . ?
C5 N3 C4 111.2(6) . . ?
C13 N3 Bi1 111.6(4) . . ?
C5 N3 Bi1 108.5(4) . . ?
C4 N3 Bi1 106.6(4) . . ?
C18 N4 C6 109.5(6) . . ?
C18 N4 C7 110.5(6) . . ?
C6 N4 C7 110.3(6) . . ?
C18 N4 Bi1 108.9(5) . . ?
C6 N4 Bi1 108.8(4) . . ?
C7 N4 Bi1 108.8(4) . . ?
C10 N5 N6 121.4(6) . . ?
C10 N5 Bi1 122.9(4) . . ?
N6 N5 Bi1 114.3(4) . . ?
C12 N6 N5 115.4(6) . . ?
C12 N6 H6 122.3 . . ?
N5 N6 H6 122.3 . . ?
C12 N7 H7C 120.0 . . ?
C12 N7 H7D 120.0 . . ?
H7C N7 H7D 120.0 . . ?
C14 N8 N9 119.6(6) . . ?
C14 N8 Bi1 120.4(4) . . ?
N9 N8 Bi1 116.0(4) . . ?
C16 N9 N8 116.9(6) . . ?
C16 N9 H9 121.5 . . ?
N8 N9 H9 121.5 . . ?
C16 N10 H10A 120.0 . . ?
C16 N10 H10B 120.0 . . ?
H10A N10 H10B 120.0 . . ?
C12 O1 Bi1 118.3(5) . . ?
C16 O2 Bi1 117.2(4) . . ?
Cl1 O4 O6A 48.0(18) . . ?
Cl1 O5 O6A 52.9(15) . . ?
Cl1 O6A O5 60(2) . . ?
Cl1 O6A O4 58.3(15) . . ?
O5 O6A O4 96.3(19) . . ?
Cl2 O8A O10 45.6(13) . . ?
Cl2 O10 O8A 66.0(17) . . ?
O6 Cl1 O5 117.8(13) . . ?
O6A Cl1 O5 67(3) . . ?
O6 Cl1 O4 87.2(13) . . ?
O6A Cl1 O4 74(3) . . ?
O5 Cl1 O4 109.5(8) . . ?
O6 Cl1 O3 103.8(8) . . ?
O6A Cl1 O3 89(2) . . ?
O5 Cl1 O3 118.1(8) . . ?
O4 Cl1 O3 116.6(10) . . ?
O10 Cl2 O7 129.1(11) . . ?
O10 Cl2 O9 115.4(12) . . ?
O7 Cl2 O9 111.6(11) . . ?
O10 Cl2 O8 93.0(11) . . ?
O7 Cl2 O8 100.6(7) . . ?
O9 Cl2 O8 95.9(8) . . ?
O10 Cl2 O8A 68.4(18) . . ?
O7 Cl2 O8A 86.8(18) . . ?
O9 Cl2 O8A 98.5(13) . . ?
O12 Cl3 O12 129.0(17) . 2_556 ?
O12 Cl3 O11 115.5(9) . . ?
O12 Cl3 O11 115.5(9) 2_556 . ?
O12 Cl3 O12A 89.1(9) . 2_556 ?
O12 Cl3 O12A 79.1(9) 2_556 2_556 ?
O11 Cl3 O12A 103.8(6) . 2_556 ?
O12 Cl3 O12A 79.1(9) . . ?
O12 Cl3 O12A 89.1(9) 2_556 . ?
O11 Cl3 O12A 103.8(6) . . ?
O12A Cl3 O12A 152.4(12) 2_556 . ?
O13 Cl4 O13 110.7(6) 2_556 . ?
O13 Cl4 O14 108.4(4) 2_556 . ?
O13 Cl4 O14 109.8(5) . . ?
O13 Cl4 O14 109.8(5) 2_556 2_556 ?
O13 Cl4 O14 108.4(4) . 2_556 ?
O14 Cl4 O14 109.9(7) . 2_556 ?
O1 Bi1 N2 159.90(18) . . ?
O1 Bi1 N4 87.33(18) . . ?
N2 Bi1 N4 112.2(2) . . ?
O1 Bi1 N8 73.21(18) . . ?
N2 Bi1 N8 92.46(18) . . ?
N4 Bi1 N8 118.66(17) . . ?
O1 Bi1 N5 63.53(19) . . ?
N2 Bi1 N5 118.16(18) . . ?
N4 Bi1 N5 91.45(19) . . ?
N8 Bi1 N5 125.58(18) . . ?
O1 Bi1 O2 73.80(16) . . ?
N2 Bi1 O2 87.18(18) . . ?
N4 Bi1 O2 160.09(18) . . ?
N8 Bi1 O2 62.38(16) . . ?
N5 Bi1 O2 74.68(16) . . ?
O1 Bi1 N3 111.14(19) . . ?
N2 Bi1 N3 72.91(18) . . ?
N4 Bi1 N3 71.52(18) . . ?
N8 Bi1 N3 63.56(18) . . ?
N5 Bi1 N3 162.68(18) . . ?
O2 Bi1 N3 120.85(16) . . ?
O1 Bi1 N1 121.38(17) . . ?
N2 Bi1 N1 71.64(17) . . ?
N4 Bi1 N1 71.63(17) . . ?
N8 Bi1 N1 163.86(17) . . ?
N5 Bi1 N1 63.10(17) . . ?
O2 Bi1 N1 112.68(16) . . ?
N3 Bi1 N1 112.38(17) . . ?

loop_
_geom_bond_atom_site_label_1
_geom_bond_atom_site_label_2
_geom_bond_distance
_geom_bond_site_symmetry_2
_geom_bond_publ_flag
C1 N1 1.488(8) . ?
C1 C2 1.499(10) . ?
C1 H1A 0.9700 . ?
C1 H1B 0.9700 . ?
C2 N2 1.494(8) . ?
C2 H2A 0.9700 . ?
C2 H2B 0.9700 . ?
C3 N2 1.491(9) . ?
C3 C4 1.504(10) . ?
C3 H3A 0.9700 . ?
C3 H3B 0.9700 . ?
C4 N3 1.501(9) . ?
C4 H4A 0.9700 . ?
C4 H4B 0.9700 . ?
C5 N3 1.480(9) . ?
C5 C6 1.513(11) . ?
C5 H5A 0.9700 . ?
C5 H5B 0.9700 . ?
C6 N4 1.482(10) . ?
C6 H6A 0.9700 . ?
C6 H6B 0.9700 . ?
C7 N4 1.488(9) . ?
C7 C8 1.505(10) . ?
C7 H7A 0.9700 . ?
C7 H7B 0.9700 . ?
C8 N1 1.487(9) . ?
C8 H8A 0.9700 . ?
C8 H8B 0.9700 . ?
C9 N1 1.470(8) . ?
C9 C10 1.510(10) . ?
C9 H9A 0.9700 . ?
C9 H9B 0.9700 . ?
C10 N5 1.278(9) . ?
C10 C11 1.489(9) . ?
C11 H11A 0.9600 . ?
C11 H11B 0.9600 . ?
C11 H11C 0.9600 . ?
C12 O1 1.249(10) . ?
C12 N7 1.331(10) . ?
C12 N6 1.358(10) . ?
C13 N3 1.479(9) . ?
C13 C14 1.501(10) . ?
C13 H13A 0.9700 . ?
C13 H13B 0.9700 . ?
C14 N8 1.274(9) . ?
C14 C15 1.492(10) . ?
C15 H15A 0.9600 . ?
C15 H15B 0.9600 . ?
C15 H15C 0.9600 . ?
C16 O2 1.251(8) . ?
C16 N10 1.337(9) . ?
C16 N9 1.357(9) . ?
C17 N2 1.481(9) . ?
C17 H17A 0.9600 . ?
C17 H17B 0.9600 . ?
C17 H17C 0.9600 . ?
C18 N4 1.473(9) . ?
C18 H18A 0.9600 . ?
C18 H18B 0.9600 . ?
C18 H18C 0.9600 . ?
N1 Bi1 2.608(5) . ?
N2 Bi1 2.535(5) . ?
N3 Bi1 2.566(6) . ?
N4 Bi1 2.536(6) . ?
N5 N6 1.376(8) . ?
N5 Bi1 2.550(5) . ?
N6 H6 0.8600 . ?
N7 H7C 0.8600 . ?
N7 H7D 0.8600 . ?
N8 N9 1.361(8) . ?
N8 Bi1 2.545(5) . ?
N9 H9 0.8600 . ?
N10 H10A 0.8600 . ?
N10 H10B 0.8600 . ?
O1 Bi1 2.431(5) . ?
O2 Bi1 2.561(5) . ?
O3 Cl1 1.448(10) . ?
O4 Cl1 1.441(12) . ?
O4 O6A 1.63(4) . ?
O5 Cl1 1.369(12) . ?
O5 O6A 1.45(6) . ?
O6 Cl1 1.237(11) . ?
O6A Cl1 1.26(3) . ?
O7 Cl2 1.320(10) . ?
O8 Cl2 1.517(13) . ?
O8A Cl2 1.57(4) . ?
O8A O10 1.60(4) . ?
O9 Cl2 1.325(11) . ?
O10 Cl2 1.228(10) . ?
O11 Cl3 1.343(11) . ?
O12 Cl3 1.262(9) . ?
O12A Cl3 1.668(18) . ?
O13 Cl4 1.391(6) . ?
O14 Cl4 1.417(6) . ?

loop_
_geom_torsion_atom_site_label_1
_geom_torsion_atom_site_label_2
_geom_torsion_atom_site_label_3
_geom_torsion_atom_site_label_4
_geom_torsion
_geom_torsion_site_symmetry_1
_geom_torsion_site_symmetry_2
_geom_torsion_site_symmetry_3
_geom_torsion_site_symmetry_4
_geom_torsion_publ_flag
N1 C1 C2 N2 -60.6(8) . . . . ?
N2 C3 C4 N3 -63.0(8) . . . . ?
N3 C5 C6 N4 -61.9(8) . . . . ?
N4 C7 C8 N1 -61.7(7) . . . . ?
N1 C9 C10 N5 -19.7(9) . . . . ?
N1 C9 C10 C11 161.4(6) . . . . ?
N3 C13 C14 N8 -11.0(10) . . . . ?
N3 C13 C14 C15 171.4(7) . . . . ?
C10 C9 N1 C8 -80.6(7) . . . . ?
C10 C9 N1 C1 157.3(6) . . . . ?
C10 C9 N1 Bi1 37.8(7) . . . . ?
C7 C8 N1 C9 161.6(6) . . . . ?
C7 C8 N1 C1 -76.9(7) . . . . ?
C7 C8 N1 Bi1 40.6(6) . . . . ?
C2 C1 N1 C9 -80.1(7) . . . . ?
C2 C1 N1 C8 159.0(6) . . . . ?
C2 C1 N1 Bi1 41.8(6) . . . . ?
C4 C3 N2 C17 -75.1(7) . . . . ?
C4 C3 N2 C2 163.9(6) . . . . ?
C4 C3 N2 Bi1 45.2(7) . . . . ?
C1 C2 N2 C17 163.9(6) . . . . ?
C1 C2 N2 C3 -74.6(7) . . . . ?
C1 C2 N2 Bi1 43.1(7) . . . . ?
C14 C13 N3 C5 154.9(6) . . . . ?
C14 C13 N3 C4 -83.0(7) . . . . ?
C14 C13 N3 Bi1 34.7(7) . . . . ?
C6 C5 N3 C13 -79.0(7) . . . . ?
C6 C5 N3 C4 160.1(6) . . . . ?
C6 C5 N3 Bi1 43.1(6) . . . . ?
C3 C4 N3 C13 163.1(6) . . . . ?
C3 C4 N3 C5 -75.8(7) . . . . ?
C3 C4 N3 Bi1 42.3(7) . . . . ?
C5 C6 N4 C18 163.2(6) . . . . ?
C5 C6 N4 C7 -75.0(7) . . . . ?
C5 C6 N4 Bi1 44.3(7) . . . . ?
C8 C7 N4 C18 -73.6(8) . . . . ?
C8 C7 N4 C6 165.1(6) . . . . ?
C8 C7 N4 Bi1 45.8(6) . . . . ?
C11 C10 N5 N6 3.2(11) . . . . ?
C9 C10 N5 N6 -175.5(6) . . . . ?
C11 C10 N5 Bi1 168.3(5) . . . . ?
C9 C10 N5 Bi1 -10.4(8) . . . . ?
O1 C12 N6 N5 9.4(10) . . . . ?
N7 C12 N6 N5 -171.8(6) . . . . ?
C10 N5 N6 C12 177.8(6) . . . . ?
Bi1 N5 N6 C12 11.5(7) . . . . ?
C15 C14 N8 N9 0.4(11) . . . . ?
C13 C14 N8 N9 -177.0(6) . . . . ?
C15 C14 N8 Bi1 157.1(6) . . . . ?
C13 C14 N8 Bi1 -20.2(9) . . . . ?
O2 C16 N9 N8 -1.9(10) . . . . ?
N10 C16 N9 N8 178.1(6) . . . . ?
C14 N8 N9 C16 177.4(6) . . . . ?
Bi1 N8 N9 C16 19.6(7) . . . . ?
N7 C12 O1 Bi1 154.1(6) . . . . ?
N6 C12 O1 Bi1 -27.1(9) . . . . ?
N10 C16 O2 Bi1 163.1(5) . . . . ?
N9 C16 O2 Bi1 -16.9(8) . . . . ?
Cl1 O5 O6A O4 47.7(12) . . . . ?
Cl1 O4 O6A O5 -49.0(19) . . . . ?
O4 O6A Cl1 O5 -120.2(15) . . . . ?
O5 O6A Cl1 O4 120.2(15) . . . . ?
O5 O6A Cl1 O3 -121.5(13) . . . . ?
O4 O6A Cl1 O3 118.3(12) . . . . ?
O6A O5 Cl1 O4 -62(2) . . . . ?
O6A O5 Cl1 O3 75(2) . . . . ?
O6A O4 Cl1 O5 58(2) . . . . ?
O6A O4 Cl1 O3 -80(3) . . . . ?
O8A O10 Cl2 O7 66(2) . . . . ?
O8A O10 Cl2 O9 -89.3(15) . . . . ?
O10 O8A Cl2 O7 -134.5(14) . . . . ?
O10 O8A Cl2 O9 114.1(14) . . . . ?
